data_7240097
loop_
_publ_author_name
'Barboza, Cristina A.'
'Gawrys, Pawel'
'Banasiewicz, Marzena'
'Suwinska, Kinga'
'Sobolewski, Andrzej L.'

_publ_section_title
;
 Photophysical transformations induced by chemical substitution to
 salicylaldimines.
;
_journal_issue 12
_journal_name_full 'Physical chemistry chemical physics : PCCP'
_journal_page_first 6698
_journal_page_last 6705
_journal_paper_doi 10.1039/d0cp00110d
_journal_volume 22
_journal_year 2020
_chemical_formula_moiety 'C19 H20 N2 O3'
_chemical_formula_sum 'C19 H20 N2 O3'
_chemical_formula_weight 324.37
_space_group_crystal_system monoclinic
_space_group_IT_number 15
_space_group_name_Hall '-C 2yc'
_space_group_name_H-M_alt 'C 1 2/c 1'
_atom_sites_solution_hydrogens geom
_audit_creation_method SHELXL-2018/3
_audit_update_record
;
2019-05-27 deposited with the CCDC.	2020-03-08 downloaded from the CCDC.
;
_cell_angle_alpha 90
_cell_angle_beta 98.080(10)
_cell_angle_gamma 90
_cell_formula_units_Z 8
_cell_length_a 16.000(2)
_cell_length_b 6.7252(9)
_cell_length_c 30.665(4)
_cell_measurement_reflns_used 1929
_cell_measurement_temperature 293(2)
_cell_measurement_theta_max 59.7333
_cell_measurement_theta_min 2.9109
_cell_volume 3266.9(7)
_computing_cell_refinement 'SAINT V8.35A (Bruker AXS Inc., 2015)'
_computing_data_collection 'Bruker Instrument Service v4.2.9'
_computing_data_reduction 'SAINT V8.35A (Bruker AXS Inc., 2015)'
_computing_structure_refinement 'SHELXL-2018/3 (Sheldrick, 2018)'
_computing_structure_solution 'SHELXT 2014/5 (Sheldrick, 2014)'
_diffrn_ambient_temperature 293(2)
_diffrn_detector_area_resol_mean 10.4167
_diffrn_measured_fraction_theta_full 0.995
_diffrn_measured_fraction_theta_max 0.993
_diffrn_measurement_device_type 'D8 VENTURE DUO'
_diffrn_measurement_method 'phi and omega scans'
_diffrn_radiation_type CuK\a
_diffrn_radiation_wavelength 1.54178
_diffrn_reflns_av_R_equivalents 0.2154
_diffrn_reflns_av_unetI/netI 0.0840
_diffrn_reflns_Laue_measured_fraction_full 0.995
_diffrn_reflns_Laue_measured_fraction_max 0.993
_diffrn_reflns_limit_h_max 19
_diffrn_reflns_limit_h_min -19
_diffrn_reflns_limit_k_max 8
_diffrn_reflns_limit_k_min -8
_diffrn_reflns_limit_l_max 36
_diffrn_reflns_limit_l_min -36
_diffrn_reflns_number 25438
_diffrn_reflns_point_group_measured_fraction_full 0.995
_diffrn_reflns_point_group_measured_fraction_max 0.993
_diffrn_reflns_theta_full 67.679
_diffrn_reflns_theta_max 68.370
_diffrn_reflns_theta_min 2.911
_diffrn_source I\mS
_exptl_absorpt_coefficient_mu 0.730
_exptl_absorpt_correction_T_max 0.97
_exptl_absorpt_correction_T_min 0.81
_exptl_absorpt_correction_type multi-scan
_exptl_absorpt_process_details
;
SADABS-2016/2 - Bruker AXS area detector scaling and absorption correction
;
_exptl_crystal_colour yellow
_exptl_crystal_density_diffrn 1.319
_exptl_crystal_description plate
_exptl_crystal_F_000 1376
_exptl_crystal_size_max 0.405
_exptl_crystal_size_mid 0.151
_exptl_crystal_size_min 0.040
_refine_diff_density_max 0.166
_refine_diff_density_min -0.183
_refine_diff_density_rms 0.041
_refine_ls_extinction_method none
_refine_ls_goodness_of_fit_ref 1.016
_refine_ls_hydrogen_treatment constr
_refine_ls_matrix_type full
_refine_ls_number_parameters 220
_refine_ls_number_reflns 2988
_refine_ls_number_restraints 0
_refine_ls_restrained_S_all 1.016
_refine_ls_R_factor_all 0.1769
_refine_ls_R_factor_gt 0.0700
_refine_ls_shift/su_max 0.000
_refine_ls_shift/su_mean 0.000
_refine_ls_structure_factor_coef Fsqd
_refine_ls_weighting_details 'w=1/[\s^2^(Fo^2^)+(0.0677P)^2^] where P=(Fo^2^+2Fc^2^)/3'
_refine_ls_weighting_scheme calc
_refine_ls_wR_factor_gt 0.1390
_refine_ls_wR_factor_ref 0.1832
_reflns_Friedel_coverage 0.000
_reflns_number_gt 1301
_reflns_number_total 2988
_reflns_threshold_expression 'I > 2\s(I)'
_cod_data_source_file d0cp00110d2.cif
_cod_data_source_block cu_PGIF165
_cod_depositor_comments
;
The following automatic conversions were performed:

data item '_exptl_absorpt_correction_type' value 'Multi-Scan' was
changed to 'multi-scan' in accordance with the
/home/data/users/saulius/crontab/automatic-downloads/rss-feeds/RSC/lib/dictionaries/cif_core.dic
dictionary named 'cif_core.dic' version 2.4.2 last updated on
2011-04-26.

Automatic conversion script
Id: cif_fix_values 7556 2019-12-06 15:28:31Z antanas 

 Adding full bibliography for 7240097--7240102.cif.
;
_cod_original_cell_volume 3267.0(8)
_cod_original_sg_symbol_H-M 'C 2/c'
_cod_database_code 7240097
_shelx_shelxl_version_number 2018/3
_shelx_space_group_comment
;
The symmetry employed for this shelxl refinement is uniquely defined
by the following loop, which should always be used as a source of
symmetry information in preference to the above space-group names.
They are only intended as comments.
;
_shelx_estimated_absorpt_t_min 0.757
_shelx_estimated_absorpt_t_max 0.971

loop_
_space_group_symop_operation_xyz
'x, y, z'
'-x, y, -z+1/2'
'x+1/2, y+1/2, z'
'-x+1/2, y+1/2, -z+1/2'
'-x, -y, -z'
'x, -y, z-1/2'
'-x+1/2, -y+1/2, -z'
'x+1/2, -y+1/2, z-1/2'

loop_
_atom_site_label
_atom_site_type_symbol
_atom_site_fract_x
_atom_site_fract_y
_atom_site_fract_z
_atom_site_U_iso_or_equiv
_atom_site_adp_type
_atom_site_occupancy
_atom_site_site_symmetry_order
_atom_site_calc_flag
_atom_site_refinement_flags_posn
_atom_site_refinement_flags_adp
_atom_site_refinement_flags_occupancy
_atom_site_disorder_assembly
_atom_site_disorder_group
O1 O 0.3422(2) 0.0681(4) 0.70734(10) 0.0728(9) Uani 1 1 d . . . . .
H1O H 0.365835 0.127373 0.729003 0.109 Uiso 1 1 calc R U . . .
C1 C 0.3281(3) 0.4712(6) 0.73545(14) 0.0575(11) Uani 1 1 d . . . . .
H1 H 0.321063 0.603726 0.742769 0.069 Uiso 1 1 calc R U . . .
O2 O 0.6321(2) 0.4145(5) 0.92234(10) 0.0831(10) Uani 1 1 d . . . . .
C2 C 0.2764(3) 0.3899(5) 0.69823(12) 0.0534(10) Uani 1 1 d . . . . .
N1 N 0.3845(2) 0.3663(4) 0.75935(11) 0.0563(9) Uani 1 1 d . . . . .
N2 N 0.1268(2) 0.1603(5) 0.58551(11) 0.0650(10) Uani 1 1 d . . . . .
C15 C 0.5806(3) 0.2831(8) 0.89753(16) 0.0735(13) Uani 1 1 d . . . . .
C14 C 0.5343(3) 0.3887(6) 0.85985(14) 0.0587(11) Uani 1 1 d . . . . .
C13 C 0.4766(3) 0.3173(6) 0.82628(14) 0.0597(11) Uani 1 1 d . . . . .
H13 H 0.462304 0.183166 0.824901 0.072 Uiso 1 1 calc R U . . .
O3 O 0.5780(2) 0.1103(5) 0.90865(11) 0.0932(11) Uani 1 1 d . . . . .
C3 C 0.2846(3) 0.1902(5) 0.68409(13) 0.0533(10) Uani 1 1 d . . . . .
C12 C 0.4400(3) 0.4479(5) 0.79462(14) 0.0562(11) Uani 1 1 d . . . . .
C4 C 0.2366(3) 0.1170(6) 0.64708(14) 0.0588(11) Uani 1 1 d . . . . .
H4 H 0.244918 -0.013267 0.638454 0.071 Uiso 1 1 calc R U . . .
C19 C 0.4634(3) 0.6497(5) 0.79789(15) 0.0669(12) Uani 1 1 d . . . . .
H19 H 0.437588 0.739224 0.777109 0.080 Uiso 1 1 calc R U . . .
C5 C 0.1756(3) 0.2336(6) 0.62199(13) 0.0535(10) Uani 1 1 d . . . . .
C18 C 0.5236(3) 0.7182(6) 0.83115(16) 0.0697(13) Uani 1 1 d . . . . .
H18 H 0.539912 0.851077 0.832255 0.084 Uiso 1 1 calc R U . . .
C6 C 0.1663(3) 0.4329(6) 0.63580(14) 0.0618(11) Uani 1 1 d . . . . .
H6 H 0.126755 0.515499 0.619690 0.074 Uiso 1 1 calc R U . . .
C17 C 0.5592(3) 0.5853(6) 0.86273(15) 0.0627(11) Uani 1 1 d . . . . .
C7 C 0.2148(3) 0.5034(6) 0.67238(15) 0.0604(11) Uani 1 1 d . . . . .
H7 H 0.206649 0.634087 0.680755 0.073 Uiso 1 1 calc R U . . .
C16 C 0.6251(3) 0.6092(6) 0.90191(16) 0.0769(13) Uani 1 1 d . . . . .
H16A H 0.678492 0.649489 0.893070 0.092 Uiso 1 1 calc R U . . .
H16B H 0.608091 0.707916 0.921988 0.092 Uiso 1 1 calc R U . . .
C8 C 0.1387(3) -0.0408(6) 0.56929(16) 0.0750(13) Uani 1 1 d . . . . .
H8A H 0.086102 -0.086303 0.552633 0.090 Uiso 1 1 calc R U . . .
H8B H 0.152467 -0.129399 0.594220 0.090 Uiso 1 1 calc R U . . .
C9 C 0.2074(4) -0.0522(7) 0.54052(17) 0.0955(17) Uani 1 1 d . . . . .
H9A H 0.216833 -0.188564 0.533369 0.143 Uiso 1 1 calc R U . . .
H9B H 0.258503 0.003224 0.555943 0.143 Uiso 1 1 calc R U . . .
H9C H 0.190782 0.021615 0.513919 0.143 Uiso 1 1 calc R U . . .
C10 C 0.0708(3) 0.2888(7) 0.55595(16) 0.0821(14) Uani 1 1 d . . . . .
H10A H 0.039625 0.374133 0.573455 0.098 Uiso 1 1 calc R U . . .
H10B H 0.030252 0.206662 0.537579 0.098 Uiso 1 1 calc R U . . .
C11 C 0.1172(4) 0.4174(8) 0.52663(18) 0.117(2) Uani 1 1 d . . . . .
H11A H 0.135877 0.336632 0.504057 0.176 Uiso 1 1 calc R U . . .
H11B H 0.165166 0.477807 0.543966 0.176 Uiso 1 1 calc R U . . .
H11C H 0.080020 0.519185 0.513302 0.176 Uiso 1 1 calc R U . . .

loop_
_atom_site_aniso_label
_atom_site_aniso_U_11
_atom_site_aniso_U_22
_atom_site_aniso_U_33
_atom_site_aniso_U_23
_atom_site_aniso_U_13
_atom_site_aniso_U_12
O1 0.088(2) 0.0577(16) 0.071(2) 0.0011(14) 0.0033(18) 0.0173(17)
C1 0.060(3) 0.055(2) 0.060(3) -0.002(2) 0.018(2) 0.002(2)
O2 0.082(2) 0.087(2) 0.077(2) -0.0047(18) -0.0022(19) -0.0114(19)
C2 0.063(3) 0.050(2) 0.049(3) -0.0007(18) 0.015(2) 0.004(2)
N1 0.058(2) 0.0592(19) 0.052(2) 0.0014(17) 0.0065(18) 0.0026(19)
N2 0.074(3) 0.060(2) 0.062(2) -0.0059(18) 0.010(2) 0.002(2)
C15 0.071(3) 0.081(3) 0.068(3) -0.002(3) 0.006(3) -0.009(3)
C14 0.056(3) 0.061(3) 0.061(3) -0.003(2) 0.014(2) -0.004(2)
C13 0.062(3) 0.055(2) 0.065(3) -0.002(2) 0.019(2) -0.010(2)
O3 0.107(3) 0.081(2) 0.086(2) 0.0204(18) -0.007(2) -0.015(2)
C3 0.060(3) 0.046(2) 0.056(3) 0.007(2) 0.016(2) 0.012(2)
C12 0.060(3) 0.054(2) 0.058(3) 0.001(2) 0.020(2) -0.001(2)
C4 0.071(3) 0.047(2) 0.061(3) 0.000(2) 0.019(2) 0.007(2)
C19 0.079(3) 0.051(2) 0.076(3) 0.000(2) 0.029(3) 0.002(2)
C5 0.054(3) 0.057(2) 0.050(2) -0.0026(19) 0.012(2) 0.002(2)
C18 0.069(3) 0.056(2) 0.086(3) -0.012(2) 0.014(3) -0.008(2)
C6 0.066(3) 0.055(2) 0.064(3) 0.002(2) 0.007(2) 0.014(2)
C17 0.062(3) 0.063(3) 0.064(3) -0.009(2) 0.015(2) -0.003(2)
C7 0.073(3) 0.049(2) 0.063(3) 0.002(2) 0.021(3) 0.010(2)
C16 0.077(3) 0.070(3) 0.083(3) -0.015(2) 0.008(3) -0.005(3)
C8 0.085(4) 0.061(3) 0.079(3) -0.014(2) 0.010(3) 0.000(3)
C9 0.106(4) 0.099(3) 0.085(4) -0.015(3) 0.026(3) 0.025(3)
C10 0.075(3) 0.085(3) 0.083(4) -0.004(3) -0.001(3) 0.008(3)
C11 0.159(6) 0.099(4) 0.092(4) 0.022(3) 0.011(4) 0.014(4)

loop_
_atom_type_symbol
_atom_type_description
_atom_type_scat_dispersion_real
_atom_type_scat_dispersion_imag
_atom_type_scat_source
C C 0.0181 0.0091 'International Tables Vol C Tables 4.2.6.8 and 6.1.1.4'
H H 0.0000 0.0000 'International Tables Vol C Tables 4.2.6.8 and 6.1.1.4'
N N 0.0311 0.0180 'International Tables Vol C Tables 4.2.6.8 and 6.1.1.4'
O O 0.0492 0.0322 'International Tables Vol C Tables 4.2.6.8 and 6.1.1.4'

loop_
_geom_angle_atom_site_label_1
_geom_angle_atom_site_label_2
_geom_angle_atom_site_label_3
_geom_angle
_geom_angle_site_symmetry_1
_geom_angle_site_symmetry_3
_geom_angle_publ_flag
C3 O1 H1O 109.5 . . ?
N1 C1 C2 121.8(4) . . ?
N1 C1 H1 119.1 . . ?
C2 C1 H1 119.1 . . ?
C15 O2 C16 109.9(4) . . ?
C7 C2 C1 121.9(4) . . ?
C7 C2 C3 115.4(4) . . ?
C1 C2 C3 122.7(4) . . ?
C1 N1 C12 122.5(3) . . ?
C5 N2 C8 121.8(4) . . ?
C5 N2 C10 121.6(3) . . ?
C8 N2 C10 115.7(4) . . ?
O3 C15 O2 120.4(5) . . ?
O3 C15 C14 130.7(5) . . ?
O2 C15 C14 108.9(4) . . ?
C13 C14 C17 122.8(4) . . ?
C13 C14 C15 129.5(4) . . ?
C17 C14 C15 107.7(4) . . ?
C14 C13 C12 118.8(4) . . ?
C14 C13 H13 120.6 . . ?
C12 C13 H13 120.6 . . ?
O1 C3 C4 118.5(3) . . ?
O1 C3 C2 119.6(4) . . ?
C4 C3 C2 121.8(4) . . ?
C13 C12 C19 118.8(4) . . ?
C13 C12 N1 116.9(3) . . ?
C19 C12 N1 124.2(4) . . ?
C3 C4 C5 121.4(4) . . ?
C3 C4 H4 119.3 . . ?
C5 C4 H4 119.3 . . ?
C18 C19 C12 121.7(4) . . ?
C18 C19 H19 119.1 . . ?
C12 C19 H19 119.1 . . ?
N2 C5 C4 121.6(4) . . ?
N2 C5 C6 121.0(4) . . ?
C4 C5 C6 117.4(4) . . ?
C19 C18 C17 118.6(4) . . ?
C19 C18 H18 120.7 . . ?
C17 C18 H18 120.7 . . ?
C7 C6 C5 120.3(4) . . ?
C7 C6 H6 119.8 . . ?
C5 C6 H6 119.8 . . ?
C18 C17 C14 119.2(4) . . ?
C18 C17 C16 132.1(4) . . ?
C14 C17 C16 108.7(4) . . ?
C6 C7 C2 123.5(4) . . ?
C6 C7 H7 118.2 . . ?
C2 C7 H7 118.2 . . ?
O2 C16 C17 104.7(3) . . ?
O2 C16 H16A 110.8 . . ?
C17 C16 H16A 110.8 . . ?
O2 C16 H16B 110.8 . . ?
C17 C16 H16B 110.8 . . ?
H16A C16 H16B 108.9 . . ?
N2 C8 C9 112.8(4) . . ?
N2 C8 H8A 109.0 . . ?
C9 C8 H8A 109.0 . . ?
N2 C8 H8B 109.0 . . ?
C9 C8 H8B 109.0 . . ?
H8A C8 H8B 107.8 . . ?
C8 C9 H9A 109.5 . . ?
C8 C9 H9B 109.5 . . ?
H9A C9 H9B 109.5 . . ?
C8 C9 H9C 109.5 . . ?
H9A C9 H9C 109.5 . . ?
H9B C9 H9C 109.5 . . ?
N2 C10 C11 113.3(4) . . ?
N2 C10 H10A 108.9 . . ?
C11 C10 H10A 108.9 . . ?
N2 C10 H10B 108.9 . . ?
C11 C10 H10B 108.9 . . ?
H10A C10 H10B 107.7 . . ?
C10 C11 H11A 109.5 . . ?
C10 C11 H11B 109.5 . . ?
H11A C11 H11B 109.5 . . ?
C10 C11 H11C 109.5 . . ?
H11A C11 H11C 109.5 . . ?
H11B C11 H11C 109.5 . . ?

loop_
_geom_bond_atom_site_label_1
_geom_bond_atom_site_label_2
_geom_bond_distance
_geom_bond_site_symmetry_2
_geom_bond_publ_flag
O1 C3 1.359(4) . ?
O1 H1O 0.8200 . ?
C1 N1 1.290(5) . ?
C1 C2 1.421(5) . ?
C1 H1 0.9300 . ?
O2 C15 1.365(5) . ?
O2 C16 1.449(5) . ?
C2 C7 1.402(6) . ?
C2 C3 1.423(5) . ?
N1 C12 1.410(5) . ?
N2 C5 1.363(5) . ?
N2 C8 1.462(5) . ?
N2 C10 1.464(5) . ?
C15 O3 1.214(5) . ?
C15 C14 1.465(6) . ?
C14 C13 1.370(6) . ?
C14 C17 1.381(5) . ?
C13 C12 1.377(5) . ?
C13 H13 0.9300 . ?
C3 C4 1.369(5) . ?
C12 C19 1.408(5) . ?
C4 C5 1.397(5) . ?
C4 H4 0.9300 . ?
C19 C18 1.380(6) . ?
C19 H19 0.9300 . ?
C5 C6 1.419(5) . ?
C18 C17 1.381(6) . ?
C18 H18 0.9300 . ?
C6 C7 1.357(6) . ?
C6 H6 0.9300 . ?
C17 C16 1.492(6) . ?
C7 H7 0.9300 . ?
C16 H16A 0.9700 . ?
C16 H16B 0.9700 . ?
C8 C9 1.506(7) . ?
C8 H8A 0.9700 . ?
C8 H8B 0.9700 . ?
C9 H9A 0.9600 . ?
C9 H9B 0.9600 . ?
C9 H9C 0.9600 . ?
C10 C11 1.515(7) . ?
C10 H10A 0.9700 . ?
C10 H10B 0.9700 . ?
C11 H11A 0.9600 . ?
C11 H11B 0.9600 . ?
C11 H11C 0.9600 . ?

loop_
_geom_hbond_atom_site_label_D
_geom_hbond_atom_site_label_H
_geom_hbond_atom_site_label_A
_geom_hbond_distance_DH
_geom_hbond_distance_HA
_geom_hbond_distance_DA
_geom_hbond_angle_DHA
_geom_hbond_site_symmetry_A
_geom_hbond_publ_flag
O1 H1O N1 0.82 1.86 2.592(4) 148.0 . yes
C10 H10A O3 0.97 2.58 3.499(6) 158.3 4_556 yes

loop_
_geom_torsion_atom_site_label_1
_geom_torsion_atom_site_label_2
_geom_torsion_atom_site_label_3
_geom_torsion_atom_site_label_4
_geom_torsion
_geom_torsion_site_symmetry_1
_geom_torsion_site_symmetry_2
_geom_torsion_site_symmetry_3
_geom_torsion_site_symmetry_4
_geom_torsion_publ_flag
N1 C1 C2 C7 179.6(4) . . . . ?
N1 C1 C2 C3 -1.7(6) . . . . ?
C2 C1 N1 C12 175.8(4) . . . . ?
C16 O2 C15 O3 179.0(5) . . . . ?
C16 O2 C15 C14 -2.0(5) . . . . ?
O3 C15 C14 C13 -1.7(8) . . . . ?
O2 C15 C14 C13 179.4(4) . . . . ?
O3 C15 C14 C17 178.9(5) . . . . ?
O2 C15 C14 C17 0.0(5) . . . . ?
C17 C14 C13 C12 -1.8(6) . . . . ?
C15 C14 C13 C12 178.8(4) . . . . ?
C7 C2 C3 O1 -179.4(4) . . . . ?
C1 C2 C3 O1 1.8(5) . . . . ?
C7 C2 C3 C4 1.6(5) . . . . ?
C1 C2 C3 C4 -177.2(4) . . . . ?
C14 C13 C12 C19 0.1(6) . . . . ?
C14 C13 C12 N1 176.5(4) . . . . ?
C1 N1 C12 C13 158.7(4) . . . . ?
C1 N1 C12 C19 -25.1(6) . . . . ?
O1 C3 C4 C5 179.2(4) . . . . ?
C2 C3 C4 C5 -1.8(6) . . . . ?
C13 C12 C19 C18 2.0(6) . . . . ?
N1 C12 C19 C18 -174.2(4) . . . . ?
C8 N2 C5 C4 -3.3(6) . . . . ?
C10 N2 C5 C4 -171.8(4) . . . . ?
C8 N2 C5 C6 176.4(4) . . . . ?
C10 N2 C5 C6 8.0(6) . . . . ?
C3 C4 C5 N2 -178.9(4) . . . . ?
C3 C4 C5 C6 1.3(6) . . . . ?
C12 C19 C18 C17 -2.4(6) . . . . ?
N2 C5 C6 C7 179.4(4) . . . . ?
C4 C5 C6 C7 -0.8(6) . . . . ?
C19 C18 C17 C14 0.7(6) . . . . ?
C19 C18 C17 C16 179.3(4) . . . . ?
C13 C14 C17 C18 1.4(6) . . . . ?
C15 C14 C17 C18 -179.1(4) . . . . ?
C13 C14 C17 C16 -177.5(4) . . . . ?
C15 C14 C17 C16 2.0(5) . . . . ?
C5 C6 C7 C2 0.8(6) . . . . ?
C1 C2 C7 C6 177.7(4) . . . . ?
C3 C2 C7 C6 -1.1(6) . . . . ?
C15 O2 C16 C17 3.1(5) . . . . ?
C18 C17 C16 O2 178.2(4) . . . . ?
C14 C17 C16 O2 -3.1(5) . . . . ?
C5 N2 C8 C9 -83.7(5) . . . . ?
C10 N2 C8 C9 85.4(5) . . . . ?
C5 N2 C10 C11 75.2(5) . . . . ?
C8 N2 C10 C11 -93.9(5) . . . . ?
